data_7115235
loop_
_publ_author_name
'Christensen, Christian A.'
'Bryce, Martin R.'
'Batsanov, Andrei S.'
'Howard, Judith A. K.'
'Jeppesen, Jan O.'
'Becher, Jan'

_publ_section_title
;
 The first Diels--Alder reaction of a
 9,10-bis(1,3-dithiol-2-ylidene)-9,10-dihydroanthracene derivative:
 synthesis and crystal structure of a novel donor--\p--anthraquinone diad
;
_journal_issue 23
_journal_name_full 'Chemical Communications'
_journal_page_first 2433
_journal_paper_doi 10.1039/a907768e
_journal_year 1999
_chemical_formula_sum 'C34 H38 O S6'
_chemical_formula_weight 655.00
_chemical_melting_point 451.6(5)
_chemical_name_systematic
; 
 ? 
;
_space_group_IT_number 2
_symmetry_cell_setting triclinic
_symmetry_space_group_name_Hall '-P 1'
_symmetry_space_group_name_H-M 'P -1'
_atom_sites_solution_hydrogens geom
_atom_sites_solution_primary direct
_atom_sites_solution_secondary difmap
_audit_creation_method SHELXL-97
_cell_angle_alpha 111.95(1)
_cell_angle_beta 95.52(1)
_cell_angle_gamma 113.86(1)
_cell_formula_units_Z 4
_cell_length_a 15.208(3)
_cell_length_b 16.298(3)
_cell_length_c 16.510(3)
_cell_measurement_reflns_used 863
_cell_measurement_temperature 120(2)
_cell_measurement_theta_max 22.5
_cell_measurement_theta_min 12.0
_cell_volume 3320.2(12)
_computing_cell_refinement 'Bruker SMART'
_computing_data_collection 'Bruker SMART'
_computing_data_reduction 'Bruker SHELXTL'
_computing_molecular_graphics 'Bruker SHELXTL'
_computing_publication_material 'Bruker SHELXTL'
_computing_structure_refinement 'SHELXL-97 (Sheldrick, 1997)'
_computing_structure_solution 'SHELXS-97 (Sheldrick, 1990)'
_diffrn_ambient_temperature 120(2)
_diffrn_detector_area_resol_mean 8
_diffrn_measured_fraction_theta_full 0.995
_diffrn_measured_fraction_theta_max 0.995
_diffrn_measurement_device_type 'CCD area detector'
_diffrn_measurement_method '\w scans'
_diffrn_radiation_monochromator graphite
_diffrn_radiation_source 'fine-focus sealed tube'
_diffrn_radiation_type MoK\a
_diffrn_radiation_wavelength 0.71073
_diffrn_reflns_av_R_equivalents 0.0371
_diffrn_reflns_av_sigmaI/netI 0.0509
_diffrn_reflns_limit_h_max 18
_diffrn_reflns_limit_h_min -18
_diffrn_reflns_limit_k_max 18
_diffrn_reflns_limit_k_min -19
_diffrn_reflns_limit_l_max 19
_diffrn_reflns_limit_l_min -17
_diffrn_reflns_number 25912
_diffrn_reflns_theta_full 25.35
_diffrn_reflns_theta_max 25.35
_diffrn_reflns_theta_min 1.39
_diffrn_standards_decay_% 0
_exptl_absorpt_coefficient_mu 0.438
_exptl_absorpt_correction_T_max 0.9827
_exptl_absorpt_correction_T_min 0.8619
_exptl_absorpt_correction_type integration
_exptl_absorpt_process_details 'XPREP (SHELX) program, R(int)=0.043 before correction'
_exptl_crystal_colour amber
_exptl_crystal_density_diffrn 1.310
_exptl_crystal_density_method 'not measured'
_exptl_crystal_description plate
_exptl_crystal_F_000 1384
_exptl_crystal_size_max 0.35
_exptl_crystal_size_mid 0.34
_exptl_crystal_size_min 0.08
_refine_diff_density_max 0.455
_refine_diff_density_min -0.364
_refine_diff_density_rms 0.056
_refine_ls_extinction_method none
_refine_ls_goodness_of_fit_ref 1.015
_refine_ls_hydrogen_treatment mixed
_refine_ls_matrix_type full
_refine_ls_number_parameters 759
_refine_ls_number_reflns 12113
_refine_ls_number_restraints 29
_refine_ls_restrained_S_all 1.063
_refine_ls_R_factor_all 0.0705
_refine_ls_R_factor_gt 0.0418
_refine_ls_shift/su_max 0.001
_refine_ls_shift/su_mean 0.000
_refine_ls_structure_factor_coef Fsqd
_refine_ls_weighting_details 'calc w=1/[\s^2^(Fo^2^)+(0.0373P)^2^+1.9952P] where P=(Fo^2^+2Fc^2^)/3'
_refine_ls_weighting_scheme calc
_refine_ls_wR_factor_gt 0.0861
_refine_ls_wR_factor_ref 0.0961
_reflns_number_gt 8781
_reflns_number_total 12113
_reflns_threshold_expression >2sigma(I)
_cod_data_source_file 907768e.txt
_cod_data_source_block (14)
_cod_depositor_comments
;
The following automatic conversions were performed:

'_chemical_melting_point' value '178-179 deg.C' was changed to
'451.6(5)' - it was converted from degrees Celsius(C) to Kelvins(K),
the average value was taken and precision was
estimated.

'_symmetry_cell_setting' value 'Triclinic' changed to
'triclinic' according to
/usr/data/users/saulius/automatic-downloads/retrospective/RSC/lib/dictionaries/cif_core.dic
dictionary named 'cif_core.dic' version 2.4.2 from 2011-04-26.

Automatic conversion script
Id: cif_fix_values 2281 2013-09-26 08:29:07Z andrius 
;
_cod_original_cell_volume 3320(1)
_cod_original_sg_symbol_H-M 'P-1 '
_cod_database_code 7115235

loop_
_symmetry_equiv_pos_as_xyz
'x, y, z'
'-x, -y, -z'

loop_
_atom_site_label
_atom_site_type_symbol
_atom_site_fract_x
_atom_site_fract_y
_atom_site_fract_z
_atom_site_U_iso_or_equiv
_atom_site_adp_type
_atom_site_occupancy
_atom_site_symmetry_multiplicity
_atom_site_calc_flag
_atom_site_refinement_flags
_atom_site_disorder_assembly
_atom_site_disorder_group
S1 S -0.05032(5) 0.58238(5) -0.00819(5) 0.02609(16) Uani 1 1 d . . .
S2 S 0.16122(5) 0.72149(5) 0.09693(5) 0.02742(17) Uani 1 1 d . . .
S3 S -0.05110(6) 0.90483(6) -0.16325(5) 0.03149(18) Uani 1 1 d . . .
S4 S 0.16087(6) 1.04238(5) -0.05372(5) 0.03275(18) Uani 1 1 d . . .
S5 S -0.10605(6) 0.53986(6) 0.14818(5) 0.03399(18) Uani 1 1 d . . .
S6 S 0.13390(6) 0.70884(6) 0.27018(5) 0.03393(19) Uani 1 1 d . . .
O1A O -0.1686(4) 1.0058(4) -0.1578(4) 0.0538(14) Uani 0.50 1 d P A 1
O1B O 0.2040(4) 1.2511(3) 0.0413(3) 0.0511(13) Uani 0.50 1 d P B 2
C1 C -0.0690(2) 0.6939(2) -0.27214(19) 0.0300(7) Uani 1 1 d . . .
H1 H -0.0678 0.7390 -0.2959 0.036 Uiso 1 1 d R . .
C2 C -0.1412(2) 0.5933(2) -0.3194(2) 0.0323(7) Uani 1 1 d . . .
H2 H -0.1898 0.5705 -0.3742 0.039 Uiso 1 1 d R . .
C3 C -0.1432(2) 0.5260(2) -0.2863(2) 0.0326(7) Uani 1 1 d . . .
H3 H -0.1930 0.4573 -0.3183 0.039 Uiso 1 1 d R . .
C4 C -0.0712(2) 0.5597(2) -0.20602(19) 0.0284(6) Uani 1 1 d . . .
H4 H -0.0717 0.5132 -0.1843 0.034 Uiso 1 1 d R . .
C5 C 0.2720(2) 0.7821(2) -0.0333(2) 0.0299(7) Uani 1 1 d . . .
H5 H 0.2722 0.7351 -0.0125 0.036 Uiso 1 1 d R . .
C6 C 0.3622(2) 0.8549(2) -0.0307(2) 0.0349(7) Uani 1 1 d . . .
H6 H 0.4239 0.8593 -0.0058 0.042 Uiso 1 1 d R . .
C7 C 0.3626(2) 0.9211(2) -0.0640(2) 0.0346(7) Uani 1 1 d . . .
H7 H 0.4244 0.9697 -0.0636 0.042 Uiso 1 1 d R . .
C8 C 0.2730(2) 0.9168(2) -0.09861(19) 0.0295(7) Uani 1 1 d . . .
H8 H 0.2740 0.9624 -0.1218 0.035 Uiso 1 1 d R . .
C9 C 0.0829(2) 0.8355(2) -0.13802(18) 0.0238(6) Uani 1 1 d . . .
C10 C 0.0818(2) 0.70043(19) -0.07260(18) 0.0234(6) Uani 1 1 d . . .
C11 C 0.1805(2) 0.7773(2) -0.06657(18) 0.0248(6) Uani 1 1 d . . .
C12 C 0.1812(2) 0.8460(2) -0.09951(18) 0.0245(6) Uani 1 1 d . . .
C13 C 0.0026(2) 0.7295(2) -0.19041(19) 0.0254(6) Uani 1 1 d . . .
C14 C 0.0016(2) 0.6608(2) -0.15685(18) 0.0236(6) Uani 1 1 d . . .
C15 C 0.0671(2) 0.67170(19) -0.00561(19) 0.0245(6) Uani 1 1 d . . .
C16 C -0.0171(2) 0.6093(2) 0.10763(19) 0.0264(6) Uani 1 1 d . . .
C17 C 0.0797(2) 0.6737(2) 0.15574(19) 0.0272(6) Uani 1 1 d . . .
C18 C 0.0671(2) 0.9157(2) -0.12222(19) 0.0260(6) Uani 1 1 d . . .
C19 C -0.0175(3) 1.0316(2) -0.0978(2) 0.0350(7) Uani 1 1 d . A .
C20 C 0.0793(3) 1.0945(2) -0.0474(2) 0.0362(8) Uani 1 1 d . A .
C21 C 0.1577(2) 0.8390(2) 0.3229(2) 0.0359(7) Uani 1 1 d . . .
H211 H 0.1825 0.8675 0.3900 0.047 Uiso 1 1 d R . .
H212 H 0.2107 0.8792 0.3026 0.047 Uiso 1 1 d R . .
C22 C 0.0629(3) 0.8474(2) 0.2986(2) 0.0429(8) Uani 1 1 d . . .
H221 H 0.0433 0.8269 0.2323 0.056 Uiso 1 1 d R . .
H222 H 0.0075 0.7999 0.3112 0.056 Uiso 1 1 d R . .
C23 C 0.0758(3) 0.9514(3) 0.3501(2) 0.0512(9) Uani 1 1 d . . .
H231 H 0.1357 1.0000 0.3427 0.067 Uiso 1 1 d R . .
H232 H 0.0882 0.9692 0.4158 0.067 Uiso 1 1 d R . .
C24 C -0.0158(3) 0.9612(3) 0.3179(2) 0.0453(9) Uani 1 1 d . . .
H241 H -0.0228 0.9517 0.2543 0.059 Uiso 1 1 d R . .
H242 H -0.0768 0.9067 0.3176 0.059 Uiso 1 1 d R . .
C25 C -0.0096(3) 1.0603(3) 0.3757(3) 0.0575(10) Uani 1 1 d . . .
H251 H 0.0516 1.1150 0.3764 0.075 Uiso 1 1 d R . .
H252 H -0.0033 1.0697 0.4392 0.075 Uiso 1 1 d R . .
C26 C -0.1007(3) 1.0688(3) 0.3420(3) 0.0620(11) Uani 1 1 d . . .
H261 H -0.1053 1.0635 0.2805 0.097(9) Uiso 1 1 d R . .
H262 H -0.0937 1.1340 0.3835 0.097(9) Uiso 1 1 d R . .
H263 H -0.1618 1.0145 0.3406 0.097(9) Uiso 1 1 d R . .
C27 C -0.2194(2) 0.5417(2) 0.1044(2) 0.0327(7) Uani 1 1 d . . .
H271 H -0.2357 0.5126 0.0371 0.043 Uiso 1 1 d R . .
H272 H -0.2758 0.4977 0.1191 0.043 Uiso 1 1 d R . .
C28 C -0.2132(2) 0.6449(2) 0.1409(2) 0.0355(7) Uani 1 1 d . . .
H281 H -0.1656 0.6858 0.1173 0.046 Uiso 1 1 d R . .
H282 H -0.1866 0.6791 0.2083 0.046 Uiso 1 1 d R . .
C29 C -0.3147(2) 0.6391(2) 0.1141(2) 0.0388(8) Uani 1 1 d . . .
H291 H -0.3631 0.5948 0.1346 0.050 Uiso 1 1 d R . .
H292 H -0.3394 0.6080 0.0467 0.050 Uiso 1 1 d R . .
C30 C -0.3126(3) 0.7409(3) 0.1536(2) 0.0464(9) Uani 1 1 d . . .
H301 H -0.2856 0.7734 0.2209 0.060 Uiso 1 1 d R . .
H302 H -0.2665 0.7845 0.1311 0.060 Uiso 1 1 d R . .
C31 C -0.4139(3) 0.7338(3) 0.1295(3) 0.0583(10) Uani 1 1 d . . .
H311 H -0.4596 0.6909 0.1529 0.076 Uiso 1 1 d R . .
H312 H -0.4414 0.7001 0.0622 0.076 Uiso 1 1 d R . .
C32 C -0.4128(4) 0.8350(3) 0.1672(3) 0.0725(13) Uani 1 1 d . . .
H321 H -0.3930 0.8656 0.2340 0.089(8) Uiso 1 1 d R . .
H322 H -0.4801 0.8252 0.1445 0.089(8) Uiso 1 1 d R . .
H323 H -0.3647 0.8795 0.1474 0.089(8) Uiso 1 1 d R . .
C33 C -0.0995(3) 1.0580(3) -0.1091(3) 0.0485(9) Uani 1 1 d . . .
H331 H -0.0618 1.1307 -0.0635 0.073 Uiso 1 1 d R A 2
H332 H -0.1624 1.0227 -0.1088 0.073 Uiso 0.50 1 d PR A 2
H333 H -0.1382 1.0410 -0.1729 0.073 Uiso 0.50 1 d PR A 2
C34 C 0.1264(4) 1.2044(3) 0.0101(3) 0.0499(10) Uani 1 1 d . . .
H341 H 0.0762 1.2278 0.0112 0.075 Uiso 1 1 d R B 1
H342 H 0.1792 1.2395 0.0707 0.075 Uiso 0.50 1 d PR B 1
H343 H 0.2045 1.2543 0.0056 0.075 Uiso 0.50 1 d PR B 1
S7 S 0.60203(5) 0.92688(5) 0.54173(5) 0.02556(16) Uani 1 1 d . E .
S8 S 0.39038(5) 0.82226(5) 0.43476(5) 0.02542(16) Uani 1 1 d . . .
S9 S 0.59863(5) 0.48788(5) 0.41137(5) 0.02621(16) Uani 1 1 d . . .
S10 S 0.38277(5) 0.39489(5) 0.31898(5) 0.02770(17) Uani 1 1 d . . .
S11 S 0.57170(6) 1.05044(5) 0.71294(5) 0.03187(18) Uani 1 1 d . E .
S12 S 0.32471(6) 0.92799(7) 0.58721(6) 0.0379(2) Uani 1 1 d D . .
O2A O 0.6472(2) 0.3945(2) 0.5182(2) 0.0340(7) Uani 0.67 1 d P C 1
O2B O 0.2616(7) 0.2228(7) 0.3494(6) 0.067(3) Uani 0.33 1 d P D 2
C35 C 0.7144(2) 0.8432(2) 0.41613(18) 0.0254(6) Uani 1 1 d . . .
H35 H 0.7158 0.9064 0.4330 0.030 Uiso 1 1 d R . .
C36 C 0.8040(2) 0.8387(2) 0.42295(19) 0.0305(7) Uani 1 1 d . . .
H36 H 0.8661 0.8989 0.4458 0.037 Uiso 1 1 d R . .
C37 C 0.8036(2) 0.7475(2) 0.3969(2) 0.0318(7) Uani 1 1 d . . .
H37 H 0.8652 0.7452 0.4016 0.038 Uiso 1 1 d R . .
C38 C 0.7129(2) 0.6597(2) 0.36385(19) 0.0271(6) Uani 1 1 d . . .
H38 H 0.7127 0.5969 0.3449 0.033 Uiso 1 1 d R . .
C39 C 0.3686(2) 0.4905(2) 0.19108(18) 0.0251(6) Uani 1 1 d . . .
H39 H 0.3683 0.4278 0.1726 0.030 Uiso 1 1 d R . .
C40 C 0.2962(2) 0.4973(2) 0.14004(19) 0.0280(6) Uani 1 1 d . . .
H40 H 0.2459 0.4392 0.0878 0.034 Uiso 1 1 d R . .
C41 C 0.2976(2) 0.5893(2) 0.16540(19) 0.0268(6) Uani 1 1 d . . .
H41 H 0.2483 0.5942 0.1303 0.032 Uiso 1 1 d R . .
C42 C 0.3706(2) 0.6740(2) 0.24190(18) 0.0254(6) Uani 1 1 d . . .
H42 H 0.3715 0.7369 0.2585 0.031 Uiso 1 1 d R . .
C43 C 0.5250(2) 0.75617(19) 0.37533(18) 0.0212(6) Uani 1 1 d . . .
C44 C 0.5225(2) 0.5717(2) 0.32480(17) 0.0220(6) Uani 1 1 d . . .
C45 C 0.4421(2) 0.5746(2) 0.26924(18) 0.0224(6) Uani 1 1 d . . .
C46 C 0.44329(19) 0.66825(19) 0.29501(18) 0.0215(6) Uani 1 1 d . . .
C47 C 0.6226(2) 0.7560(2) 0.38473(17) 0.0222(6) Uani 1 1 d . . .
C48 C 0.6218(2) 0.6623(2) 0.35810(17) 0.0219(6) Uani 1 1 d . . .
C49 C 0.50876(19) 0.82649(19) 0.43917(18) 0.0212(6) Uani 1 1 d . . .
C50 C 0.5186(2) 0.9548(2) 0.59968(19) 0.0263(6) Uani 1 1 d . . .
C51 C 0.4220(2) 0.9071(2) 0.55047(19) 0.0270(6) Uani 1 1 d . E .
C52 C 0.5046(2) 0.4949(2) 0.34675(18) 0.0227(6) Uani 1 1 d . . .
C53 C 0.5153(2) 0.3871(2) 0.42773(19) 0.0294(7) Uani 1 1 d . C .
C54 C 0.4164(2) 0.3443(2) 0.38527(19) 0.0297(7) Uani 1 1 d . C .
C55 C 0.6258(2) 0.9966(2) 0.7686(2) 0.0335(7) Uani 1 1 d . . .
H551 H 0.6730 0.9805 0.7370 0.044 Uiso 1 1 d R E .
H552 H 0.6648 1.0476 0.8325 0.044 Uiso 1 1 d R . .
C56 C 0.5485(2) 0.9024(2) 0.7689(2) 0.0339(7) Uani 1 1 d . E .
H561 H 0.5157 0.8485 0.7052 0.044 Uiso 1 1 d R . .
H562 H 0.4961 0.9161 0.7929 0.044 Uiso 1 1 d R . .
C57 C 0.5914(2) 0.8644(2) 0.8256(2) 0.0346(7) Uani 1 1 d . . .
H571 H 0.6438 0.8504 0.8020 0.045 Uiso 1 1 d R E .
H572 H 0.6233 0.9175 0.8896 0.045 Uiso 1 1 d R . .
C58 C 0.5097(2) 0.7693(2) 0.8224(2) 0.0337(7) Uani 1 1 d . E .
H581 H 0.4838 0.7146 0.7591 0.044 Uiso 1 1 d R . .
H582 H 0.4533 0.7814 0.8378 0.044 Uiso 1 1 d R . .
C59 C 0.5436(3) 0.7342(2) 0.8864(2) 0.0427(8) Uani 1 1 d . . .
H591 H 0.5682 0.7878 0.9500 0.055 Uiso 1 1 d R E .
H592 H 0.6001 0.7220 0.8716 0.055 Uiso 1 1 d R . .
C60 C 0.4582(3) 0.6380(3) 0.8787(3) 0.0559(10) Uani 1 1 d . E .
H601 H 0.4047 0.6515 0.8984 0.073(7) Uiso 1 1 d R . .
H602 H 0.4839 0.6148 0.9175 0.073(7) Uiso 1 1 d R . .
H603 H 0.4314 0.5859 0.8151 0.073(7) Uiso 1 1 d R . .
C61A C 0.2945(3) 0.8619(3) 0.6538(3) 0.0305(10) Uiso 0.64 1 d PD E 1
H611 H 0.3578 0.8828 0.6976 0.040 Uiso 0.64 1 d PR E 1
H612 H 0.2527 0.8834 0.6900 0.040 Uiso 0.64 1 d PR E 1
C61B C 0.2281(8) 0.7892(7) 0.5521(7) 0.053(3) Uiso 0.36 1 d PD E 2
H613 H 0.1601 0.7830 0.5476 0.069 Uiso 0.36 1 d PR E 2
H614 H 0.2268 0.7458 0.4906 0.069 Uiso 0.36 1 d PR E 2
C62 C 0.2409(3) 0.7504(3) 0.6039(3) 0.0627(12) Uani 1 1 d D . .
H621 H 0.1794 0.7301 0.5582 0.082 Uiso 0.64 1 d PR E 1
H622 H 0.2841 0.7293 0.5696 0.082 Uiso 0.64 1 d PR E 1
C63A C 0.2114(4) 0.6936(4) 0.6539(4) 0.0428(13) Uiso 0.64 1 d PD E 1
H631 H 0.1683 0.7143 0.6888 0.056 Uiso 0.64 1 d PR E 1
H632 H 0.2725 0.7116 0.6986 0.056 Uiso 0.64 1 d PR E 1
C64A C 0.1542(4) 0.5793(4) 0.5961(4) 0.0438(13) Uiso 0.64 1 d PD E 1
H641 H 0.1973 0.5591 0.5610 0.057 Uiso 0.64 1 d PR E 1
H642 H 0.0932 0.5617 0.5515 0.057 Uiso 0.64 1 d PR E 1
C63B C 0.1720(8) 0.6482(8) 0.5995(8) 0.063(3) Uiso 0.36 1 d PD E 2
H633 H 0.1072 0.6478 0.6030 0.082 Uiso 0.36 1 d PR E 2
H634 H 0.1588 0.5975 0.5368 0.082 Uiso 0.36 1 d PR E 2
C64B C 0.1931(10) 0.6077(9) 0.6592(10) 0.088(4) Uiso 0.36 1 d PD E 2
H643 H 0.2558 0.6037 0.6540 0.114 Uiso 0.36 1 d PR E 2
H644 H 0.2081 0.6579 0.7226 0.114 Uiso 0.36 1 d PR E 2
C65 C 0.1212(4) 0.5148(4) 0.6473(4) 0.0874(16) Uani 1 1 d D . .
H651 H 0.1824 0.5312 0.6907 0.114 Uiso 0.64 1 d PR E 1
H652 H 0.0799 0.5366 0.6839 0.114 Uiso 0.64 1 d PR E 1
C66A C 0.0681(5) 0.4124(5) 0.5971(5) 0.0660(18) Uiso 0.64 1 d P E 1
H661 H 0.0524 0.3815 0.6383 0.099 Uiso 0.64 1 d PR E 1
H662 H 0.1084 0.3884 0.5619 0.099 Uiso 0.64 1 d PR E 1
H663 H 0.0054 0.3938 0.5553 0.099 Uiso 0.64 1 d PR E 1
C66B C 0.0840(11) 0.4075(10) 0.5479(10) 0.082(4) Uiso 0.36 1 d P E 2
H664 H 0.0349 0.3489 0.5523 0.122 Uiso 0.36 1 d PR E 2
H665 H 0.1428 0.3991 0.5375 0.122 Uiso 0.36 1 d PR E 2
H666 H 0.0534 0.4137 0.4969 0.122 Uiso 0.36 1 d PR E 2
C67 C 0.5635(3) 0.3560(2) 0.4838(2) 0.0421(9) Uani 1 1 d . . .
H671 H 0.5230 0.2997 0.4901 0.063 Uiso 1 1 d R C 2
H672 H 0.5977 0.4115 0.5438 0.063 Uiso 0.50 1 d PR C 2
H673 H 0.6139 0.3440 0.4584 0.063 Uiso 0.50 1 d PR C 2
C68 C 0.3318(3) 0.2593(3) 0.3891(2) 0.0453(9) Uani 1 1 d . . .
H681 H 0.3553 0.2179 0.4108 0.068 Uiso 1 1 d R D 1
H682 H 0.2794 0.2822 0.4202 0.068 Uiso 0.50 1 d PR D 1
H683 H 0.3008 0.2143 0.3426 0.068 Uiso 0.50 1 d PR D 1

loop_
_atom_site_aniso_label
_atom_site_aniso_U_11
_atom_site_aniso_U_22
_atom_site_aniso_U_33
_atom_site_aniso_U_23
_atom_site_aniso_U_13
_atom_site_aniso_U_12
S1 0.0218(3) 0.0228(4) 0.0269(4) 0.0110(3) 0.0007(3) 0.0064(3)
S2 0.0213(3) 0.0256(4) 0.0297(4) 0.0115(3) 0.0005(3) 0.0086(3)
S3 0.0347(4) 0.0333(4) 0.0344(4) 0.0183(4) 0.0098(3) 0.0205(4)
S4 0.0347(4) 0.0223(4) 0.0404(5) 0.0134(3) 0.0150(4) 0.0127(3)
S5 0.0313(4) 0.0339(4) 0.0386(5) 0.0227(4) 0.0080(3) 0.0118(4)
S6 0.0364(4) 0.0294(4) 0.0283(4) 0.0111(3) -0.0021(3) 0.0132(4)
O1A 0.048(3) 0.058(4) 0.075(4) 0.036(3) 0.016(3) 0.037(3)
O1B 0.057(3) 0.026(3) 0.057(3) 0.010(2) 0.011(3) 0.017(3)
C1 0.0328(16) 0.0333(17) 0.0279(16) 0.0157(14) 0.0082(13) 0.0176(14)
C2 0.0295(16) 0.0338(17) 0.0236(16) 0.0081(14) 0.0011(13) 0.0123(14)
C3 0.0290(16) 0.0236(16) 0.0295(17) 0.0053(13) 0.0023(13) 0.0063(13)
C4 0.0294(15) 0.0244(15) 0.0298(16) 0.0121(13) 0.0072(13) 0.0118(13)
C5 0.0288(16) 0.0305(16) 0.0316(16) 0.0108(14) 0.0103(13) 0.0178(14)
C6 0.0228(15) 0.0377(18) 0.0356(18) 0.0090(15) 0.0073(13) 0.0141(14)
C7 0.0242(15) 0.0319(17) 0.0358(18) 0.0093(15) 0.0118(13) 0.0078(14)
C8 0.0314(16) 0.0237(15) 0.0284(16) 0.0081(13) 0.0109(13) 0.0116(13)
C9 0.0246(14) 0.0247(15) 0.0254(15) 0.0136(13) 0.0110(12) 0.0116(13)
C10 0.0237(14) 0.0169(14) 0.0270(15) 0.0073(12) 0.0054(12) 0.0103(12)
C11 0.0229(14) 0.0227(15) 0.0245(15) 0.0056(12) 0.0066(12) 0.0119(12)
C12 0.0256(15) 0.0200(14) 0.0227(15) 0.0045(12) 0.0075(12) 0.0109(12)
C13 0.0235(14) 0.0239(15) 0.0285(16) 0.0106(13) 0.0100(12) 0.0118(13)
C14 0.0230(14) 0.0207(14) 0.0261(15) 0.0082(12) 0.0075(12) 0.0117(12)
C15 0.0230(14) 0.0175(14) 0.0289(16) 0.0064(12) 0.0034(12) 0.0107(12)
C16 0.0280(15) 0.0243(15) 0.0289(16) 0.0141(13) 0.0061(12) 0.0130(13)
C17 0.0277(15) 0.0231(15) 0.0278(16) 0.0109(13) 0.0028(12) 0.0112(13)
C18 0.0276(15) 0.0264(15) 0.0260(15) 0.0145(13) 0.0097(12) 0.0118(13)
C19 0.052(2) 0.0369(18) 0.0368(18) 0.0244(15) 0.0238(16) 0.0306(17)
C20 0.058(2) 0.0332(18) 0.0388(18) 0.0239(16) 0.0284(17) 0.0304(17)
C21 0.0364(17) 0.0287(17) 0.0305(17) 0.0057(14) 0.0036(14) 0.0133(15)
C22 0.046(2) 0.041(2) 0.041(2) 0.0180(17) 0.0076(16) 0.0221(17)
C23 0.051(2) 0.052(2) 0.040(2) 0.0068(18) 0.0062(17) 0.0301(19)
C24 0.048(2) 0.064(2) 0.042(2) 0.0303(19) 0.0233(17) 0.0352(19)
C25 0.057(2) 0.064(3) 0.055(2) 0.024(2) 0.018(2) 0.033(2)
C26 0.062(3) 0.081(3) 0.073(3) 0.044(2) 0.033(2) 0.050(2)
C27 0.0271(16) 0.0328(17) 0.0354(17) 0.0166(15) 0.0081(13) 0.0108(14)
C28 0.0360(17) 0.0337(18) 0.0341(18) 0.0134(15) 0.0111(14) 0.0159(15)
C29 0.0411(19) 0.0425(19) 0.0348(18) 0.0170(16) 0.0137(15) 0.0217(16)
C30 0.058(2) 0.052(2) 0.044(2) 0.0240(18) 0.0297(18) 0.0357(19)
C31 0.070(3) 0.076(3) 0.047(2) 0.027(2) 0.020(2) 0.050(2)
C32 0.095(3) 0.086(3) 0.072(3) 0.036(3) 0.041(3) 0.070(3)
C33 0.076(3) 0.054(3) 0.045(2) 0.032(2) 0.029(2) 0.045(2)
C34 0.076(3) 0.039(2) 0.056(2) 0.028(2) 0.037(2) 0.037(2)
S7 0.0255(4) 0.0201(4) 0.0231(4) 0.0050(3) 0.0042(3) 0.0088(3)
S8 0.0249(4) 0.0246(4) 0.0271(4) 0.0106(3) 0.0060(3) 0.0135(3)
S9 0.0309(4) 0.0264(4) 0.0261(4) 0.0129(3) 0.0060(3) 0.0174(3)
S10 0.0282(4) 0.0234(4) 0.0306(4) 0.0129(3) 0.0065(3) 0.0114(3)
S11 0.0475(5) 0.0225(4) 0.0244(4) 0.0079(3) 0.0095(3) 0.0184(4)
S12 0.0418(5) 0.0519(5) 0.0374(5) 0.0233(4) 0.0192(4) 0.0333(4)
O2A 0.0382(19) 0.0370(19) 0.0283(17) 0.0152(15) -0.0001(15) 0.0211(16)
O2B 0.050(5) 0.068(6) 0.078(6) 0.053(5) 0.011(5) 0.008(5)
C35 0.0270(15) 0.0253(15) 0.0223(15) 0.0112(13) 0.0069(12) 0.0109(13)
C36 0.0218(15) 0.0318(17) 0.0277(16) 0.0112(14) 0.0054(12) 0.0062(13)
C37 0.0232(15) 0.0415(19) 0.0326(17) 0.0179(15) 0.0080(13) 0.0160(14)
C38 0.0313(16) 0.0299(16) 0.0255(15) 0.0153(13) 0.0082(13) 0.0167(14)
C39 0.0286(15) 0.0193(14) 0.0278(15) 0.0096(12) 0.0070(12) 0.0131(13)
C40 0.0272(15) 0.0205(15) 0.0248(15) 0.0043(12) -0.0018(12) 0.0090(13)
C41 0.0248(15) 0.0258(15) 0.0266(15) 0.0101(13) -0.0007(12) 0.0126(13)
C42 0.0296(15) 0.0201(14) 0.0270(15) 0.0107(12) 0.0052(12) 0.0129(13)
C43 0.0255(14) 0.0183(14) 0.0212(14) 0.0108(12) 0.0051(11) 0.0103(12)
C44 0.0255(14) 0.0223(14) 0.0178(14) 0.0056(12) 0.0058(11) 0.0143(12)
C45 0.0232(14) 0.0225(15) 0.0225(14) 0.0108(12) 0.0058(12) 0.0115(12)
C46 0.0230(14) 0.0202(14) 0.0208(14) 0.0097(12) 0.0056(11) 0.0097(12)
C47 0.0258(15) 0.0236(15) 0.0166(14) 0.0092(12) 0.0062(11) 0.0113(13)
C48 0.0269(15) 0.0233(15) 0.0170(14) 0.0100(12) 0.0050(11) 0.0129(12)
C49 0.0218(14) 0.0174(14) 0.0216(14) 0.0096(12) 0.0011(11) 0.0072(12)
C50 0.0398(17) 0.0213(15) 0.0247(15) 0.0121(12) 0.0112(13) 0.0188(14)
C51 0.0370(17) 0.0278(16) 0.0248(15) 0.0141(13) 0.0121(13) 0.0203(14)
C52 0.0265(15) 0.0225(15) 0.0199(14) 0.0077(12) 0.0064(12) 0.0142(13)
C53 0.0473(19) 0.0276(16) 0.0225(15) 0.0124(13) 0.0140(14) 0.0240(15)
C54 0.0437(18) 0.0264(16) 0.0250(16) 0.0121(13) 0.0154(14) 0.0204(15)
C55 0.0431(18) 0.0278(16) 0.0232(16) 0.0106(13) 0.0022(14) 0.0137(15)
C56 0.0404(18) 0.0310(17) 0.0324(17) 0.0162(14) 0.0123(14) 0.0169(15)
C57 0.0483(19) 0.0298(17) 0.0213(15) 0.0100(13) 0.0062(14) 0.0169(15)
C58 0.0430(18) 0.0316(17) 0.0292(17) 0.0131(14) 0.0141(14) 0.0202(15)
C59 0.057(2) 0.0340(18) 0.0340(18) 0.0152(15) 0.0129(16) 0.0197(17)
C60 0.081(3) 0.035(2) 0.046(2) 0.0200(18) 0.027(2) 0.019(2)
C62 0.046(2) 0.043(2) 0.100(3) 0.027(2) 0.036(2) 0.0232(19)
C65 0.118(4) 0.093(4) 0.105(4) 0.074(3) 0.070(3) 0.062(3)
C67 0.081(3) 0.0347(19) 0.0263(17) 0.0171(15) 0.0210(18) 0.038(2)
C68 0.062(3) 0.030(2) 0.038(2) 0.0160(17) 0.0153(19) 0.0166(19)

loop_
_atom_type_symbol
_atom_type_description
_atom_type_scat_dispersion_real
_atom_type_scat_dispersion_imag
_atom_type_scat_source
C C 0.0033 0.0016 'International Tables Vol C Tables 4.2.6.8 and 6.1.1.4'
H H 0.0000 0.0000 'International Tables Vol C Tables 4.2.6.8 and 6.1.1.4'
O O 0.0106 0.0060 'International Tables Vol C Tables 4.2.6.8 and 6.1.1.4'
S S 0.1246 0.1234 'International Tables Vol C Tables 4.2.6.8 and 6.1.1.4'

loop_
_exptl_crystal_face_index_h
_exptl_crystal_face_index_k
_exptl_crystal_face_index_l
_exptl_crystal_face_perp_dist
1.00 0.00 -1.00 0.0400
-1.00 0.00 1.00 0.0400
0.00 1.00 -1.00 0.1200
-1.00 0.00 -1.00 0.1500
0.00 -1.00 1.00 0.1200
1.00 0.00 1.00 0.1600

loop_
_geom_angle_atom_site_label_1
_geom_angle_atom_site_label_2
_geom_angle_atom_site_label_3
_geom_angle
_geom_angle_site_symmetry_3
C16 S1 C15 96.80(13) .
C17 S2 C15 96.63(13) .
C19 S3 C18 96.22(15) .
C20 S4 C18 96.09(15) .
C16 S5 C27 103.57(13) .
C17 S6 C21 99.82(14) .
C2 C1 C13 120.9(3) .
C1 C2 C3 120.2(3) .
C2 C3 C4 119.7(3) .
C3 C4 C14 121.1(3) .
C6 C5 C11 120.6(3) .
C7 C6 C5 120.2(3) .
C6 C7 C8 120.4(3) .
C7 C8 C12 120.6(3) .
C18 C9 C12 122.8(2) .
C18 C9 C13 123.5(2) .
C12 C9 C13 113.6(2) .
C15 C10 C11 122.3(2) .
C15 C10 C14 124.1(2) .
C11 C10 C14 113.6(2) .
C5 C11 C12 119.2(3) .
C5 C11 C10 123.1(3) .
C12 C11 C10 117.6(2) .
C8 C12 C11 119.1(2) .
C8 C12 C9 123.3(3) .
C11 C12 C9 117.6(2) .
C1 C13 C14 119.1(3) .
C1 C13 C9 123.4(2) .
C14 C13 C9 117.5(2) .
C4 C14 C13 119.0(2) .
C4 C14 C10 123.5(2) .
C13 C14 C10 117.4(2) .
C10 C15 S2 124.5(2) .
C10 C15 S1 124.0(2) .
S2 C15 S1 111.46(16) .
C17 C16 S5 124.1(2) .
C17 C16 S1 116.5(2) .
S5 C16 S1 118.80(16) .
C16 C17 S6 125.9(2) .
C16 C17 S2 117.0(2) .
S6 C17 S2 116.97(16) .
C9 C18 S4 123.7(2) .
C9 C18 S3 123.7(2) .
S4 C18 S3 112.59(15) .
C20 C19 C33 127.6(3) .
C20 C19 S3 117.1(2) .
C33 C19 S3 115.2(3) .
C19 C20 C34 127.2(3) .
C19 C20 S4 117.2(2) .
C34 C20 S4 115.6(3) .
C22 C21 S6 112.0(2) .
C23 C22 C21 113.6(3) .
C22 C23 C24 112.9(3) .
C25 C24 C23 113.7(3) .
C24 C25 C26 112.8(3) .
C28 C27 S5 115.2(2) .
C27 C28 C29 112.3(3) .
C28 C29 C30 113.9(3) .
C31 C30 C29 113.4(3) .
C30 C31 C32 114.0(4) .
O1A C33 C19 121.3(4) .
O1B C34 C20 123.9(5) .
C50 S7 C49 96.35(13) .
C51 S8 C49 96.30(13) .
C53 S9 C52 95.82(13) .
C54 S10 C52 96.62(14) .
C50 S11 C55 101.52(13) .
C51 S12 C61A 102.65(18) ..
C51 S12 C61B 98.2(3) .
C61A S12 C61B 49.6(3) .
C36 C35 C47 120.5(3) .
C37 C36 C35 120.7(3) .
C36 C37 C38 119.6(3) .
C37 C38 C48 120.9(3) .
C40 C39 C45 121.1(2) .
C39 C40 C41 119.8(3) .
C42 C41 C40 120.1(2) .
C41 C42 C46 120.8(2) .
C49 C43 C46 122.2(2) .
C49 C43 C47 123.3(2) .
C46 C43 C47 114.3(2) .
C52 C44 C48 123.6(2) .
C52 C44 C45 122.6(2) .
C48 C44 C45 113.7(2) .
C39 C45 C46 119.0(2) .
C39 C45 C44 123.0(2) .
C46 C45 C44 117.9(2) .
C42 C46 C45 119.1(2) .
C42 C46 C43 123.5(2) .
C45 C46 C43 117.3(2) .
C35 C47 C48 119.0(2) .
C35 C47 C43 122.9(2) .
C48 C47 C43 118.1(2) .
C38 C48 C47 119.3(2) .
C38 C48 C44 123.6(2) .
C47 C48 C44 117.1(2) .
C43 C49 S8 124.2(2) .
C43 C49 S7 123.7(2) .
S8 C49 S7 111.87(15) .
C51 C50 S11 126.2(2) .
C51 C50 S7 116.6(2) .
S11 C50 S7 116.92(17) .
C50 C51 S12 126.5(2) .
C50 C51 S8 117.1(2) .
S12 C51 S8 116.16(16) .
C44 C52 S9 123.9(2) .
C44 C52 S10 123.2(2) .
S9 C52 S10 112.76(15) .
C54 C53 C67 127.3(3) .
C54 C53 S9 117.6(2) .
C67 C53 S9 115.0(2) .
C53 C54 C68 127.6(3) .
C53 C54 S10 116.7(2) .
C68 C54 S10 115.7(2) .
C56 C55 S11 113.7(2) .
C55 C56 C57 114.1(3) .
C58 C57 C56 111.3(3) .
C59 C58 C57 114.5(3) .
C58 C59 C60 111.6(3) .
C62 C61A S12 117.0(3) .
C62 C61B S12 118.0(6) .
C61B C62 C63A 156.0(6) .
C61B C62 C61A 68.7(5) .
C63A C62 C61A 119.3(4) .
C61B C62 C63B 129.5(7) .
C63A C62 C63B 33.8(4) .
C61A C62 C63B 149.9(6) .
C62 C63A C64A 115.3(5) .
C63A C64A C65 117.2(5) .
C64B C63B C62 126.4(10) .
C65 C64B C63B 119.0(11) .
C66A C65 C64B 150.2(8) .
C66A C65 C64A 118.4(5) .
C64B C65 C64A 38.3(6) .
C66A C65 C66B 29.5(5) .
C64B C65 C66B 121.1(9) .
C64A C65 C66B 90.3(6) .
O2A C67 C53 124.7(3) .
O2B C68 C54 125.1(6) .

loop_
_geom_bond_atom_site_label_1
_geom_bond_atom_site_label_2
_geom_bond_distance
S1 C16 1.764(3)
S1 C15 1.773(3)
S2 C17 1.762(3)
S2 C15 1.772(3)
S3 C19 1.752(3)
S3 C18 1.772(3)
S4 C20 1.756(3)
S4 C18 1.771(3)
S5 C16 1.749(3)
S5 C27 1.820(3)
S6 C17 1.757(3)
S6 C21 1.824(3)
O1A C33 1.038(6)
O1B C34 1.049(6)
C1 C2 1.387(4)
C1 C13 1.402(4)
C2 C3 1.388(4)
C3 C4 1.395(4)
C4 C14 1.397(4)
C5 C6 1.387(4)
C5 C11 1.406(4)
C6 C7 1.380(4)
C7 C8 1.390(4)
C8 C12 1.401(4)
C9 C18 1.360(4)
C9 C12 1.481(4)
C9 C13 1.482(4)
C10 C15 1.357(4)
C10 C11 1.480(4)
C10 C14 1.485(4)
C11 C12 1.414(4)
C13 C14 1.418(4)
C16 C17 1.342(4)
C19 C20 1.347(5)
C19 C33 1.491(5)
C20 C34 1.477(5)
C21 C22 1.532(4)
C22 C23 1.502(5)
C23 C24 1.532(4)
C24 C25 1.496(5)
C25 C26 1.520(5)
C27 C28 1.519(4)
C28 C29 1.519(4)
C29 C30 1.525(4)
C30 C31 1.499(5)
C31 C32 1.523(5)
S7 C50 1.763(3)
S7 C49 1.774(3)
S8 C51 1.762(3)
S8 C49 1.767(3)
S9 C53 1.758(3)
S9 C52 1.768(3)
S10 C54 1.746(3)
S10 C52 1.771(3)
S11 C50 1.758(3)
S11 C55 1.826(3)
S12 C51 1.760(3)
S12 C61A 1.779(4)
S12 C61B 1.944(9)
O2A C67 1.134(4)
O2B C68 0.991(8)
C35 C36 1.391(4)
C35 C47 1.394(4)
C36 C37 1.381(4)
C37 C38 1.388(4)
C38 C48 1.399(4)
C39 C40 1.387(4)
C39 C45 1.398(4)
C40 C41 1.388(4)
C41 C42 1.386(4)
C42 C46 1.400(4)
C43 C49 1.364(4)
C43 C46 1.476(4)
C43 C47 1.478(4)
C44 C52 1.362(4)
C44 C48 1.480(4)
C44 C45 1.485(3)
C45 C46 1.414(4)
C47 C48 1.416(4)
C50 C51 1.340(4)
C53 C54 1.350(4)
C53 C67 1.474(4)
C54 C68 1.490(5)
C55 C56 1.511(4)
C56 C57 1.526(4)
C57 C58 1.523(4)
C58 C59 1.514(4)
C59 C60 1.527(5)
C61A C62 1.482(5)
C61B C62 1.280(9)
C62 C63A 1.431(6)
C62 C63B 1.537(10)
C63A C64A 1.529(7)
C64A C65 1.545(6)
C63B C64B 1.452(11)
C64B C65 1.386(11)
C65 C66A 1.369(8)
C65 C66B 1.716(14)

loop_
_geom_torsion_atom_site_label_1
_geom_torsion_atom_site_label_2
_geom_torsion_atom_site_label_3
_geom_torsion_atom_site_label_4
_geom_torsion
C17 C16 S5 C21 29.7(2)
C16 S5 C21 C22 96.0(2)
S5 C21 C22 C23 171.1(3)
C21 C22 C23 C24 174.0(3)
C22 C23 C24 C25 172.9(3)
C23 C24 C25 C26 179.4(3)
C16 C17 S6 C27 -15.3(2)
C17 S6 C27 C28 -94.0(2)
S6 C27 C28 C29 -175.7(2)
C27 C28 C29 C30 177.0(3)
C28 C29 C30 C31 -177.9(3)
C29 C30 C31 C32 -179.0(3)
C51 C50 S11 C55 123.0(3)
C50 S11 C55 C56 -64.6(2)
S11 C55 C56 C57 -172.6(2)
C55 C56 C57 C58 -179.7(3)
C56 C57 C58 C59 -172.6(3)
C57 C58 C59 C60 -179.3(3)
C50 C51 S12 C61A -78.7(3)
C51 S12 C61A C62 -72.0(3)
S12 C61A C62 C63A -177.6(4)
C61A C62 C63A C64A 178.5(4)
C62 C63A C64A C65 179.7(4)
C63A C64A C65 C66A 178.7(5)
C51 S12 C61B C62 78.4(8)
S12 C61B C62 C63B 172.7(7)
C61B C62 C63B C64B 177.8(12)
C62 C63B C64B C65 178.3(10)
C63B C64B C65 C66B 63.0(16)
